data_9011819
loop_
_publ_author_name
'Bonaccorsi, E.'
'Pasero, M.'

_publ_section_title
;
 Crystal structure refinement of sahlinite, Pb14(AsO4)2O9Cl4
;
_journal_name_full 'Mineralogical Magazine'
_journal_page_first 15
_journal_page_last 21
_journal_paper_doi 10.1180/0026461036710080
_journal_volume 67
_journal_year 2003
_chemical_compound_source 'Langban, Sweden'
_chemical_formula_sum 'As2 Cl4 O17 Pb14'
_chemical_name_mineral Sahlinite
_space_group_IT_number 15
_symmetry_space_group_name_Hall '-C 2yc'
_symmetry_space_group_name_H-M 'C 1 2/c 1'
_cell_angle_alpha 90
_cell_angle_beta 118.37
_cell_angle_gamma 90
_cell_length_a 12.704
_cell_length_b 22.576
_cell_length_c 11.287
_cell_formula_units_Z 4
_cell_volume 2848.381
_database_code_amcsd 0014564
_exptl_crystal_density_diffrn 8.079
_cod_original_formula_sum 'Pb14 As2 Cl4 O17'
_cod_database_code 9011819

loop_
_space_group_symop_operation_xyz
x,y,z
1/2+x,1/2+y,z
x,-y,1/2+z
1/2+x,1/2-y,1/2+z
-x,y,1/2-z
1/2-x,1/2+y,1/2-z
-x,-y,-z
1/2-x,1/2-y,-z

loop_
_atom_site_aniso_label
_atom_site_aniso_U_11
_atom_site_aniso_U_22
_atom_site_aniso_U_33
_atom_site_aniso_U_12
_atom_site_aniso_U_13
_atom_site_aniso_U_23
Pb1 0.02110 0.00720 0.01910 -0.00050 0.01360 -0.00070
Pb2 0.02130 0.01080 0.02130 -0.00010 0.01390 -0.00180
Pb3 0.02280 0.01140 0.01930 0.00210 0.01330 0.00220
Pb4 0.02390 0.01210 0.01840 0.00390 0.01420 0.00140
Pb5 0.02530 0.00840 0.02170 -0.00330 0.01570 -0.00230
Pb6 0.02350 0.00980 0.02170 -0.00420 0.01570 -0.00410
Pb7 0.02140 0.00820 0.01940 0.00060 0.01300 0.00210
As 0.02410 0.01510 0.02060 0.00110 0.01420 -0.00120
Cl1 0.02800 0.02500 0.02300 -0.00700 0.01700 -0.00300
Cl2 0.02200 0.02600 0.02500 0.00200 0.01500 0.00000
O1 0.02300 0.00800 0.01500 0.00100 0.01000 0.00200
O2 0.02300 0.01300 0.01400 -0.00600 0.01400 -0.00400
O3 0.03300 0.02000 0.01400 0.00300 0.01600 0.00000
O4 0.02100 0.02300 0.03300 0.00200 0.00900 0.00200
O5 0.02800 0.02900 0.03200 -0.00500 0.02600 -0.00400
O6 0.02300 0.00500 0.01500 0.00000 0.01100 0.00000
O7 0.02000 0.01400 0.02000 0.00000 0.01100 0.00000
O8 0.02800 0.01400 0.02000 0.00000 0.02000 0.00000
O9 0.04600 0.03000 0.02900 0.00200 0.02300 -0.01200
O10 0.05400 0.01000 0.03100 -0.00400 0.02900 -0.00200

loop_
_atom_site_label
_atom_site_fract_x
_atom_site_fract_y
_atom_site_fract_z
Pb1 0.11429 0.08398 0.18224
Pb2 0.36895 0.08654 0.07549
Pb3 0.12639 0.42056 0.45084
Pb4 0.37823 0.41754 0.30760
Pb5 0.35314 0.19520 0.29905
Pb6 0.12256 0.19867 0.42339
Pb7 0.39927 0.30312 0.06056
As 0.13640 0.32136 0.17760
Cl1 0.37390 0.50000 0.06230
Cl2 0.37980 0.01440 0.30880
O1 0.23600 0.14350 0.11100
O2 0.25500 0.13730 0.38100
O3 0.47300 0.35750 0.48600
O4 0.01300 0.35310 0.04700
O5 0.25200 0.33960 0.14500
O6 0.00000 0.14560 0.25000
O7 0.50000 0.14290 0.25000
O8 0.50000 0.36740 0.25000
O9 0.17400 0.35150 0.32900
O10 0.12200 0.24900 0.18100

loop_
_cod_related_entry_id
_cod_related_entry_database
_cod_related_entry_code
1 AMCSD 0014564
